data_7102596
loop_
_publ_author_name
'Ruf, Michael'
'Durfee, William S'
'Pierpont, Cortlandt G'

_publ_section_title
;
 Synthesis of a quinone-functionalized macrocyclic ligand and the
 intense fluorescence of its zinc complex.
;
_journal_issue 8
_journal_name_full 'Chemical communications (Cambridge, England)'
_journal_page_first 1022
_journal_page_last 1023
_journal_paper_doi 10.1039/b401334d
_journal_year 2004
_chemical_compound_source Sublimation
_chemical_formula_sum 'C26 H16 N8 O4'
_chemical_formula_weight 504.47
_chemical_name_common H2hp(OH)4
_chemical_name_systematic
;
1,4,14,17-Tetrahydroxohemiporphyrazine
;
_space_group_IT_number 2
_symmetry_cell_setting triclinic
_symmetry_space_group_name_Hall '-P 1'
_symmetry_space_group_name_H-M 'P -1'
_atom_sites_solution_hydrogens difmap
_atom_sites_solution_primary direct
_atom_sites_solution_secondary difmap
_audit_creation_method SHELXL
_cell_angle_alpha 92.712(2)
_cell_angle_beta 98.5960(10)
_cell_angle_gamma 91.648(2)
_cell_formula_units_Z 1
_cell_length_a 4.6912(3)
_cell_length_b 9.1062(5)
_cell_length_c 12.4096(6)
_cell_measurement_reflns_used 8192
_cell_measurement_temperature 294(2)
_cell_measurement_theta_max 32
_cell_measurement_theta_min 0
_cell_volume 523.24(5)
_computing_cell_refinement 'Siemens SAINT'
_computing_data_collection 'Siemens SMART'
_computing_data_reduction 'Siemens SAINT'
_computing_molecular_graphics 'Siemens SHELXTL'
_computing_publication_material 'Siemens SHELXTL'
_computing_structure_refinement 'Siemens SHELXTL'
_computing_structure_solution 'Siemens SHELXTL'
_diffrn_ambient_temperature 294(2)
_diffrn_measurement_device 'Siemens SMART CCD'
_diffrn_measurement_method '\w scans'
_diffrn_radiation_monochromator graphite
_diffrn_radiation_source ' sealed tube'
_diffrn_radiation_type MoKa
_diffrn_radiation_wavelength 0.71073
_diffrn_reflns_av_R_equivalents 0.0368
_diffrn_reflns_av_sigmaI/netI 0.0397
_diffrn_reflns_limit_h_max 6
_diffrn_reflns_limit_h_min -6
_diffrn_reflns_limit_k_max 12
_diffrn_reflns_limit_k_min -12
_diffrn_reflns_limit_l_max 17
_diffrn_reflns_limit_l_min -17
_diffrn_reflns_number 5756
_diffrn_reflns_theta_max 27.50
_diffrn_reflns_theta_min 1.66
_exptl_absorpt_coefficient_mu 0.114
_exptl_absorpt_correction_T_max 0.989
_exptl_absorpt_correction_T_min 0.985
_exptl_absorpt_correction_type psi-scan
_exptl_crystal_colour red
_exptl_crystal_density_diffrn 1.601
_exptl_crystal_description Rod
_exptl_crystal_F_000 260
_exptl_crystal_size_max 0.7
_exptl_crystal_size_mid 0.2
_exptl_crystal_size_min 0.2
_refine_diff_density_max 0.209
_refine_diff_density_min -0.214
_refine_diff_density_rms 0.046
_refine_ls_extinction_method none
_refine_ls_goodness_of_fit_all 1.133
_refine_ls_goodness_of_fit_obs 1.188
_refine_ls_hydrogen_treatment refall
_refine_ls_matrix_type full
_refine_ls_number_parameters 204
_refine_ls_number_reflns 2324
_refine_ls_number_restraints 0
_refine_ls_restrained_S_all 1.215
_refine_ls_restrained_S_obs 1.188
_refine_ls_R_factor_all 0.0905
_refine_ls_R_factor_obs 0.0545
_refine_ls_shift/esd_max 0.001
_refine_ls_shift/esd_mean 0.000
_refine_ls_structure_factor_coef Fsqd
_refine_ls_weighting_details 'calc w=1/[\s^2^(Fo^2^)+(0.0301P)^2^+0.3335P] where P=(Fo^2^+2Fc^2^)/3'
_refine_ls_weighting_scheme calc
_refine_ls_wR_factor_all 0.1334
_refine_ls_wR_factor_obs 0.1066
_reflns_number_observed 1647
_reflns_number_total 2378
_reflns_observed_criterion >2sigma(I)
_cod_data_source_file b401334d.txt
_cod_data_source_block compound_1
_cod_original_sg_symbol_H-M P-1
_cod_database_code 7102596

loop_
_symmetry_equiv_pos_as_xyz
'x, y, z'
'-x, -y, -z'

loop_
_atom_site_aniso_label
_atom_site_aniso_U_11
_atom_site_aniso_U_22
_atom_site_aniso_U_33
_atom_site_aniso_U_23
_atom_site_aniso_U_13
_atom_site_aniso_U_12
N1 0.0323(10) 0.0380(11) 0.0259(10) -0.0005(8) 0.0004(8) -0.0087(8)
N2 0.0338(10) 0.0368(10) 0.0307(10) -0.0007(8) 0.0028(8) -0.0061(8)
N3 0.0324(10) 0.0378(11) 0.0298(10) 0.0019(8) 0.0020(8) -0.0039(8)
N4 0.0302(9) 0.0337(10) 0.0271(9) 0.0013(7) 0.0024(7) -0.0042(8)
C1 0.0287(11) 0.0315(11) 0.0286(11) 0.0022(9) 0.0022(9) -0.0012(9)
C2 0.0394(13) 0.0424(14) 0.0280(12) 0.0051(10) 0.0008(10) -0.0050(11)
C3 0.0479(14) 0.0435(14) 0.0318(13) 0.0058(11) 0.0092(11) -0.0087(11)
C4 0.0391(13) 0.0360(13) 0.0358(13) 0.0025(10) 0.0062(10) -0.0065(11)
C5 0.0290(11) 0.0316(12) 0.0289(11) 0.0006(9) 0.0035(9) -0.0019(9)
C6 0.0274(11) 0.0334(12) 0.0301(11) 0.0009(9) 0.0033(9) -0.0025(9)
C7 0.0276(11) 0.0340(12) 0.0294(11) -0.0018(9) 0.0002(9) -0.0041(9)
C8 0.0341(12) 0.0328(12) 0.0372(13) 0.0004(10) 0.0017(10) -0.0034(10)
C9 0.0370(13) 0.0368(13) 0.0432(14) -0.0046(11) -0.0053(11) -0.0092(11)
C10 0.0434(14) 0.0436(14) 0.0317(12) -0.0053(11) -0.0067(10) -0.0071(11)
C11 0.0372(12) 0.0381(13) 0.0297(11) -0.0020(10) 0.0013(9) -0.0020(10)
C12 0.0297(11) 0.0336(12) 0.0291(11) -0.0010(9) 0.0013(9) -0.0032(9)
C13 0.0292(11) 0.0336(12) 0.0285(11) 0.0000(9) 0.0008(9) -0.0012(9)
O1 0.0494(11) 0.0512(11) 0.0430(10) 0.0037(9) 0.0046(9) -0.0180(9)
O2 0.0561(11) 0.0634(12) 0.0297(9) 0.0026(8) 0.0019(8) -0.0149(10)

loop_
_atom_site_label
_atom_site_type_symbol
_atom_site_fract_x
_atom_site_fract_y
_atom_site_fract_z
_atom_site_U_iso_or_equiv
_atom_site_thermal_displace_type
_atom_site_occupancy
_atom_site_calc_flag
N1 N 0.7683(4) 0.6126(2) 0.60205(15) 0.0327(4) Uani 1 d
H1 H 0.6450(59) 0.5655(30) 0.5531(22) 0.056(8) Uiso 1 d
N2 N 1.0218(4) 0.7639(2) 0.48434(14) 0.0342(4) Uani 1 d
N3 N 0.6724(4) 0.5179(2) 0.77649(14) 0.0337(4) Uani 1 d
N4 N 0.6659(4) 0.6167(2) 0.36168(14) 0.0307(4) Uani 1 d
C1 C 0.5521(4) 0.5867(2) 0.2557(2) 0.0298(5) Uani 1 d
C2 C 0.6458(5) 0.6564(3) 0.1689(2) 0.0371(5) Uani 1 d
H2 H 0.5465(53) 0.6267(27) 0.0925(21) 0.047(7) Uiso 1 d
C3 C 0.8657(5) 0.7614(3) 0.1903(2) 0.0408(6) Uani 1 d
H3 H 0.9396(56) 0.8099(28) 0.1309(22) 0.053(7) Uiso 1 d
C4 C 0.9857(5) 0.7951(3) 0.2967(2) 0.0370(5) Uani 1 d
H4 H 1.1464(57) 0.8683(29) 0.3181(21) 0.051(7) Uiso 1 d
C5 C 0.8808(4) 0.7209(2) 0.3796(2) 0.0300(5) Uani 1 d
C6 C 0.9669(4) 0.7161(2) 0.5754(2) 0.0305(5) Uani 1 d
C7 C 1.1345(4) 0.7726(2) 0.6780(2) 0.0310(5) Uani 1 d
C8 C 1.3582(5) 0.8766(2) 0.6979(2) 0.0352(5) Uani 1 d
C9 C 1.4781(5) 0.9076(3) 0.8070(2) 0.0406(6) Uani 1 d
H9 H 1.6424(56) 0.9797(28) 0.8227(20) 0.047(7) Uiso 1 d
C10 C 1.3790(5) 0.8354(3) 0.8910(2) 0.0412(6) Uani 1 d
H10 H 1.4632(54) 0.8560(27) 0.9668(21) 0.047(7) Uiso 1 d
C11 C 1.1544(5) 0.7291(3) 0.8695(2) 0.0356(5) Uani 1 d
C12 C 1.0340(5) 0.7006(2) 0.7620(2) 0.0313(5) Uani 1 d
C13 C 0.8001(4) 0.5980(2) 0.7146(2) 0.0309(5) Uani 1 d
O1 O 1.4592(4) 0.9455(2) 0.6155(2) 0.0485(5) Uani 1 d
H1A H 1.3508(74) 0.9136(37) 0.5509(28) 0.087(12) Uiso 1 d
O2 O 1.0586(4) 0.6563(2) 0.95183(13) 0.0505(5) Uani 1 d
H2A H 0.9037(81) 0.5850(42) 0.9149(30) 0.102(12) Uiso 1 d

loop_
_atom_type_symbol
_atom_type_description
_atom_type_scat_dispersion_real
_atom_type_scat_dispersion_imag
_atom_type_scat_source
C C 0.0033 0.0016 'International Tables Vol C Tables 4.2.6.8 and 6.1.1.4'
H H 0.0000 0.0000 'International Tables Vol C Tables 4.2.6.8 and 6.1.1.4'
N N 0.0061 0.0033 'International Tables Vol C Tables 4.2.6.8 and 6.1.1.4'
O O 0.0106 0.0060 'International Tables Vol C Tables 4.2.6.8 and 6.1.1.4'

loop_
_geom_angle_atom_site_label_1
_geom_angle_atom_site_label_2
_geom_angle_atom_site_label_3
_geom_angle
_geom_angle_site_symmetry_3
C6 N1 C13 111.1(2) .
C6 N2 C5 126.9(2) .
C13 N3 C1 127.2(2) 2_666
C5 N4 C1 115.6(2) .
N4 C1 C2 123.6(2) .
N4 C1 N3 122.6(2) 2_666
C2 C1 N3 113.7(2) 2_666
C3 C2 C1 119.1(2) .
C4 C3 C2 118.8(2) .
C3 C4 C5 118.9(2) .
N4 C5 C4 123.9(2) .
N4 C5 N2 122.6(2) .
C4 C5 N2 113.5(2) .
N2 C6 N1 133.5(2) .
N2 C6 C7 120.1(2) .
N1 C6 C7 106.4(2) .
C8 C7 C12 121.8(2) .
C8 C7 C6 130.3(2) .
C12 C7 C6 107.9(2) .
O1 C8 C7 121.8(2) .
O1 C8 C9 121.4(2) .
C7 C8 C9 116.9(2) .
C10 C9 C8 121.5(2) .
C9 C10 C11 121.0(2) .
O2 C11 C12 121.5(2) .
O2 C11 C10 121.3(2) .
C12 C11 C10 117.3(2) .
C11 C12 C7 121.6(2) .
C11 C12 C13 130.0(2) .
C7 C12 C13 108.4(2) .
N3 C13 N1 133.9(2) .
N3 C13 C12 120.0(2) .
N1 C13 C12 106.1(2) .

loop_
_geom_bond_atom_site_label_1
_geom_bond_atom_site_label_2
_geom_bond_distance
_geom_bond_site_symmetry_2
N1 C6 1.392(3) .
N1 C13 1.395(3) .
N2 C6 1.288(3) .
N2 C5 1.400(3) .
N3 C13 1.283(3) .
N3 C1 1.399(3) 2_666
N4 C5 1.351(3) .
N4 C1 1.355(3) .
C1 C2 1.395(3) .
C1 N3 1.399(3) 2_666
C2 C3 1.374(3) .
C3 C4 1.373(3) .
C4 C5 1.399(3) .
C6 C7 1.457(3) .
C7 C8 1.379(3) .
C7 C12 1.390(3) .
C8 O1 1.362(3) .
C8 C9 1.398(3) .
C9 C10 1.389(3) .
C10 C11 1.397(3) .
C11 O2 1.367(3) .
C11 C12 1.378(3) .
C12 C13 1.456(3) .
